data_2213675
loop_
_publ_author_name
'Sharif, Mahboubeh A.'
'Aghabozorg, Hossein'
'Moghim, Abolghasem'

_publ_section_title
;<i>catena</i>-Poly[2,4,6-triamino-1,3,5-triazin-1-ium
 [[aqua(pyridine-2,6-dicarboxylato-\k^3^<i>O</i>,<i>N</i>,<i>O</i>')bismuthate(III)]-\m-pyridine-2,6-dicarboxylato-\k^4^<i>O</i>,<i>N</i>,<i>O</i>':<i>O</i>']]
;
_journal_coeditor_code BI2175
_journal_issue 6
_journal_name_full 'Acta Crystallographica Section E'
_journal_page_first m1599
_journal_page_last m1601
_journal_paper_doi 10.1107/S1600536807021010
_journal_volume 63
_journal_year 2007
_chemical_formula_iupac '(C3 H7 N6) [Bi (C7 H3 N O4)2 (H2 O)]'
_chemical_formula_moiety 'C3 H7 N6 +, C14 H8 Bi N2 O9 -'
_chemical_formula_sum 'C17 H15 Bi N8 O9'
_chemical_formula_weight 684.35
_chemical_name_systematic
;
<i>catena</i>-Poly[2,4,6-triamino-1,3,5-triazin-1-ium
[[aqua(pyridine-2,6-dicarboxylato-\k^3^O,N,O')bismuth(III)]-\m-\
\m~2~-pyridine-2,6-dicarboxylato-\k^4^O,N,O':O']]
;
_space_group_IT_number 14
_symmetry_cell_setting monoclinic
_symmetry_space_group_name_Hall '-P 2ybc'
_symmetry_space_group_name_H-M 'P 1 21/c 1'
_atom_sites_solution_hydrogens mixed
_atom_sites_solution_primary direct
_atom_sites_solution_secondary difmap
_audit_creation_method SHELXL-97
_cell_angle_alpha 90.00
_cell_angle_beta 111.88(3)
_cell_angle_gamma 90.00
_cell_formula_units_Z 4
_cell_length_a 9.3948(19)
_cell_length_b 23.351(5)
_cell_length_c 9.950(2)
_cell_measurement_reflns_used 24
_cell_measurement_temperature 293(2)
_cell_measurement_theta_max 13
_cell_measurement_theta_min 7
_cell_volume 2025.6(8)
_computing_cell_refinement 'CAD-4 Software'
_computing_data_collection 'CAD-4 Software (Enraf--Nonius, 1989)'
_computing_data_reduction 'XCAD4 (Harms, 1995)'
_computing_molecular_graphics SHELXTL
_computing_publication_material SHELXTL
_computing_structure_refinement SHELXTL
_computing_structure_solution 'SHELXTL (Bruker, 1997)'
_diffrn_ambient_temperature 293(2)
_diffrn_measured_fraction_theta_full 0.998
_diffrn_measured_fraction_theta_max 0.998
_diffrn_measurement_device_type 'Enraf--Nonius CAD-4'
_diffrn_measurement_method \w-\q
_diffrn_radiation_monochromator graphite
_diffrn_radiation_source 'fine-focus sealed tube'
_diffrn_radiation_type MoK\a
_diffrn_radiation_wavelength 0.71073
_diffrn_reflns_av_R_equivalents 0.0340
_diffrn_reflns_av_sigmaI/netI 0.0429
_diffrn_reflns_limit_h_max 12
_diffrn_reflns_limit_h_min 0
_diffrn_reflns_limit_k_max 30
_diffrn_reflns_limit_k_min 0
_diffrn_reflns_limit_l_max 12
_diffrn_reflns_limit_l_min -13
_diffrn_reflns_number 5152
_diffrn_reflns_theta_full 27.97
_diffrn_reflns_theta_max 27.97
_diffrn_reflns_theta_min 1.74
_diffrn_standards_decay_% 2.5
_diffrn_standards_interval_count 98
_diffrn_standards_number 2
_exptl_absorpt_coefficient_mu 8.778
_exptl_absorpt_correction_T_max 0.645
_exptl_absorpt_correction_T_min 0.195
_exptl_absorpt_correction_type psi-scan
_exptl_absorpt_process_details '(North <i>et al.</i>, 1968)'
_exptl_crystal_colour colourless
_exptl_crystal_density_diffrn 2.244
_exptl_crystal_density_method 'not measured'
_exptl_crystal_description plate
_exptl_crystal_F_000 1312
_exptl_crystal_size_max 0.35
_exptl_crystal_size_mid 0.20
_exptl_crystal_size_min 0.05
_refine_diff_density_max 0.691
_refine_diff_density_min -1.142
_refine_ls_extinction_method none
_refine_ls_goodness_of_fit_ref 1.032
_refine_ls_hydrogen_treatment constr
_refine_ls_matrix_type full
_refine_ls_number_parameters 316
_refine_ls_number_reflns 4871
_refine_ls_number_restraints 0
_refine_ls_restrained_S_all 1.032
_refine_ls_R_factor_all 0.0558
_refine_ls_R_factor_gt 0.0259
_refine_ls_shift/su_max 0.001
_refine_ls_shift/su_mean 0.000
_refine_ls_structure_factor_coef Fsqd
_refine_ls_weighting_details 'calc w=1/[\s^2^(Fo^2^)+(0.0362P)^2^] where P=(Fo^2^+2Fc^2^)/3'
_refine_ls_weighting_scheme calc
_refine_ls_wR_factor_gt 0.0593
_refine_ls_wR_factor_ref 0.0658
_reflns_number_gt 3715
_reflns_number_total 4871
_reflns_threshold_expression I>2\s(I)
_cod_data_source_file bi2175.cif
_cod_data_source_block I
_cod_original_cell_volume 2025.6(7)
_cod_original_sg_symbol_H-M 'P 21/c'
_cod_database_code 2213675
_cod_database_fobs_code 2213675

loop_
_symmetry_equiv_pos_as_xyz
'x, y, z'
'-x, y+1/2, -z+1/2'
'-x, -y, -z'
'x, -y-1/2, z-1/2'

loop_
_atom_site_type_symbol
_atom_site_label
_atom_site_fract_x
_atom_site_fract_y
_atom_site_fract_z
_atom_site_U_iso_or_equiv
_atom_site_adp_type
_atom_site_calc_flag
_atom_site_refinement_flags
_atom_site_occupancy
Bi Bi1 0.552810(17) -0.193019(7) 1.439182(16) 0.02237(6) Uani d . 1
O O1 0.6111(3) -0.10498(13) 1.5581(3) 0.0282(7) Uani d . 1
O O2 0.6980(4) -0.28698(14) 1.4813(4) 0.0324(7) Uani d . 1
O O3 0.7770(4) -0.04895(15) 1.7231(4) 0.0488(10) Uani d . 1
O O4 0.8748(4) -0.34122(14) 1.6453(4) 0.0376(8) Uani d . 1
O O5 0.3952(4) -0.12880(16) 1.2400(4) 0.0396(9) Uani d . 1
O O6 0.4941(3) -0.23637(14) 1.6281(3) 0.0309(7) Uani d . 1
O O7 0.1897(3) -0.07319(15) 1.1434(3) 0.0328(7) Uani d . 1
O O8 0.3550(4) -0.23668(15) 1.7681(4) 0.0354(8) Uani d . 1
O O9 0.7444(4) -0.13691(15) 1.3525(4) 0.0393(8) Uani d . 1
H H9A 0.7039 -0.1078 1.3011 0.047 Uiso d R 1
H H9B 0.8235 -0.1464 1.3357 0.047 Uiso d R 1
N N1 0.7928(4) -0.19504(15) 1.6514(4) 0.0216(7) Uani d . 1
N N2 0.3185(4) -0.15528(15) 1.4605(4) 0.0227(7) Uani d . 1
N N3 0.6811(4) 0.04424(16) 1.0465(4) 0.0296(8) Uani d . 1
H H3N 0.7037 0.0475 0.9666 0.036 Uiso d R 1
N N4 0.6856(4) -0.02450(16) 1.2196(4) 0.0271(8) Uani d . 1
N N5 0.5374(4) 0.06224(16) 1.1893(4) 0.0298(8) Uani d . 1
N N6 0.8104(4) -0.03998(18) 1.0631(4) 0.0347(9) Uani d . 1
H H6A 0.8230 -0.0775 1.0856 0.042 Uiso d R 1
H H6B 0.8445 -0.0356 0.9902 0.042 Uiso d R 1
N N7 0.5467(5) -0.0034(2) 1.3595(5) 0.0454(12) Uani d . 1
H H7A 0.5980 -0.0284 1.4297 0.055 Uiso d R 1
H H7B 0.4832 0.0208 1.3803 0.055 Uiso d R 1
N N8 0.5389(5) 0.12643(17) 1.0165(4) 0.0350(9) Uani d . 1
H H8A 0.5557 0.1355 0.9357 0.042 Uiso d R 1
H H8B 0.4649 0.1469 1.0312 0.042 Uiso d R 1
C C1 0.7356(5) -0.09566(19) 1.6671(5) 0.0286(10) Uani d . 1
C C2 0.8347(5) -0.14704(19) 1.7294(5) 0.0251(9) Uani d . 1
C C3 0.9637(5) -0.1459(2) 1.8559(5) 0.0313(10) Uani d . 1
H H3 0.9937 -0.1122 1.9089 0.038 Uiso calc R 1
C C4 1.0464(5) -0.1954(2) 1.9016(5) 0.0360(11) Uani d . 1
H H4 1.1321 -0.1958 1.9874 0.043 Uiso calc R 1
C C5 1.0020(5) -0.2444(2) 1.8199(5) 0.0333(10) Uani d . 1
H H5 1.0580 -0.2781 1.8487 0.040 Uiso calc R 1
C C6 0.8723(5) -0.24267(18) 1.6939(5) 0.0233(9) Uani d . 1
C C7 0.8105(5) -0.29447(19) 1.5985(5) 0.0266(9) Uani d . 1
C C8 0.2748(5) -0.10383(19) 1.2407(5) 0.0267(9) Uani d . 1
C C9 0.2370(5) -0.11399(19) 1.3732(5) 0.0244(9) Uani d . 1
C C10 0.1267(5) -0.0835(2) 1.4023(5) 0.0310(10) Uani d . 1
H H10 0.0732 -0.0540 1.3418 0.037 Uiso calc R 1
C C11 0.0975(5) -0.0983(2) 1.5256(5) 0.0358(11) Uani d . 1
H H11 0.0242 -0.0784 1.5490 0.043 Uiso calc R 1
C C12 0.1769(5) -0.1421(2) 1.6113(5) 0.0318(10) Uani d . 1
H H12 0.1564 -0.1531 1.6921 0.038 Uiso calc R 1
C C13 0.2888(5) -0.1701(2) 1.5763(4) 0.0249(9) Uani d . 1
C C14 0.3863(5) -0.2182(2) 1.6654(5) 0.0293(10) Uani d . 1
C C15 0.7253(5) -0.00785(19) 1.1110(5) 0.0256(9) Uani d . 1
C C16 0.5916(5) 0.01188(19) 1.2534(5) 0.0287(10) Uani d . 1
C C17 0.5839(5) 0.0775(2) 1.0865(5) 0.0277(9) Uani d . 1

loop_
_atom_site_aniso_label
_atom_site_aniso_U_11
_atom_site_aniso_U_22
_atom_site_aniso_U_33
_atom_site_aniso_U_12
_atom_site_aniso_U_13
_atom_site_aniso_U_23
Bi1 0.02346(8) 0.02507(9) 0.01794(8) 0.00073(7) 0.00697(5) 0.00121(7)
O1 0.0299(16) 0.0265(16) 0.0264(16) 0.0035(13) 0.0084(13) 0.0008(13)
O2 0.0350(17) 0.0271(16) 0.0317(18) 0.0022(14) 0.0087(14) -0.0046(14)
O3 0.049(2) 0.0269(19) 0.060(3) -0.0025(16) 0.0078(19) -0.0104(17)
O4 0.048(2) 0.0248(18) 0.039(2) 0.0076(15) 0.0153(16) 0.0044(15)
O5 0.0415(19) 0.050(2) 0.0328(19) 0.0185(17) 0.0203(16) 0.0188(17)
O6 0.0301(16) 0.0366(19) 0.0270(17) 0.0062(14) 0.0116(14) 0.0088(14)
O7 0.0328(16) 0.0388(19) 0.0238(16) 0.0056(14) 0.0071(13) 0.0118(14)
O8 0.0362(18) 0.046(2) 0.0264(17) 0.0085(16) 0.0149(14) 0.0138(15)
O9 0.0436(19) 0.040(2) 0.043(2) 0.0078(16) 0.0264(17) 0.0117(17)
N1 0.0218(16) 0.0234(17) 0.0195(16) -0.0008(14) 0.0074(13) -0.0008(14)
N2 0.0225(17) 0.0236(18) 0.0204(17) -0.0008(14) 0.0062(14) -0.0001(14)
N3 0.039(2) 0.027(2) 0.027(2) 0.0050(17) 0.0172(17) 0.0046(16)
N4 0.034(2) 0.0241(19) 0.0237(18) 0.0032(16) 0.0114(16) 0.0065(15)
N5 0.042(2) 0.028(2) 0.0213(18) 0.0055(16) 0.0134(16) 0.0014(15)
N6 0.041(2) 0.032(2) 0.038(2) 0.0117(18) 0.0223(19) 0.0085(18)
N7 0.067(3) 0.044(3) 0.039(3) 0.023(2) 0.035(2) 0.021(2)
N8 0.055(3) 0.025(2) 0.027(2) 0.0102(19) 0.0176(19) 0.0077(16)
C1 0.031(2) 0.026(2) 0.032(2) -0.0031(18) 0.0156(19) -0.0034(19)
C2 0.024(2) 0.025(2) 0.027(2) -0.0016(17) 0.0115(17) -0.0003(18)
C3 0.032(2) 0.037(3) 0.024(2) -0.003(2) 0.0084(18) -0.008(2)
C4 0.029(2) 0.047(3) 0.026(2) 0.001(2) 0.0033(19) -0.001(2)
C5 0.033(2) 0.034(3) 0.028(2) 0.006(2) 0.0059(19) 0.005(2)
C6 0.023(2) 0.026(2) 0.022(2) 0.0037(16) 0.0096(17) 0.0015(17)
C7 0.029(2) 0.028(2) 0.028(2) -0.0014(17) 0.0164(19) 0.0017(18)
C8 0.034(2) 0.025(2) 0.019(2) -0.0054(18) 0.0078(18) 0.0003(17)
C9 0.022(2) 0.028(2) 0.019(2) -0.0020(17) 0.0029(16) 0.0012(17)
C10 0.028(2) 0.031(2) 0.031(2) 0.0022(19) 0.0073(18) 0.002(2)
C11 0.031(2) 0.044(3) 0.035(3) 0.006(2) 0.015(2) 0.002(2)
C12 0.030(2) 0.046(3) 0.023(2) 0.000(2) 0.0136(18) -0.001(2)
C13 0.025(2) 0.031(2) 0.017(2) -0.0049(18) 0.0064(16) -0.0019(17)
C14 0.024(2) 0.044(3) 0.017(2) -0.008(2) 0.0058(17) -0.004(2)
C15 0.027(2) 0.027(2) 0.019(2) -0.0017(18) 0.0044(17) 0.0017(17)
C16 0.036(2) 0.022(2) 0.026(2) 0.0018(19) 0.0097(19) 0.0000(18)
C17 0.034(2) 0.024(2) 0.021(2) 0.0000(19) 0.0061(17) -0.0009(18)

loop_
_atom_type_symbol
_atom_type_description
_atom_type_scat_dispersion_real
_atom_type_scat_dispersion_imag
_atom_type_scat_source
C C 0.0033 0.0016 'International Tables Vol C Tables 4.2.6.8 and 6.1.1.4'
H H 0.0000 0.0000 'International Tables Vol C Tables 4.2.6.8 and 6.1.1.4'
N N 0.0061 0.0033 'International Tables Vol C Tables 4.2.6.8 and 6.1.1.4'
O O 0.0106 0.0060 'International Tables Vol C Tables 4.2.6.8 and 6.1.1.4'
Bi Bi -4.1077 10.2566 'International Tables Vol C Tables 4.2.6.8 and 6.1.1.4'

loop_
_geom_angle_atom_site_label_1
_geom_angle_atom_site_label_2
_geom_angle_atom_site_label_3
_geom_angle_site_symmetry_1
_geom_angle_site_symmetry_3
_geom_angle
_geom_angle_publ_flag
O1 Bi1 O6 . . 93.09(11) ?
O1 Bi1 N1 . . 67.22(11) yes
O6 Bi1 N1 . . 73.74(11) ?
O1 Bi1 N2 . . 71.82(11) ?
O6 Bi1 N2 . . 66.66(11) yes
N1 Bi1 N2 . . 119.99(11) ?
O1 Bi1 O5 . . 80.24(12) yes
O6 Bi1 O5 . . 130.03(11) yes
N1 Bi1 O5 . . 141.49(12) ?
N2 Bi1 O5 . . 64.22(11) yes
O1 Bi1 O2 . . 131.96(11) yes
O6 Bi1 O2 . . 76.66(11) yes
N1 Bi1 O2 . . 64.84(11) yes
N2 Bi1 O2 . . 137.88(12) ?
O5 Bi1 O2 . . 141.07(12) ?
O1 Bi1 O8 . 4 150.28(11) ?
O6 Bi1 O8 . 4 85.91(11) ?
N1 Bi1 O8 . 4 139.49(12) ?
N2 Bi1 O8 . 4 80.63(11) ?
O5 Bi1 O8 . 4 77.86(13) ?
O2 Bi1 O8 . 4 76.69(11) ?
O1 Bi1 O9 . . 70.48(11) yes
O6 Bi1 O9 . . 149.91(11) yes
N1 Bi1 O9 . . 76.62(11) ?
N2 Bi1 O9 . . 126.72(11) ?
O5 Bi1 O9 . . 73.39(11) yes
O2 Bi1 O9 . . 95.40(11) yes
O8 Bi1 O9 4 . 120.95(11) ?
C1 O1 Bi1 . . 123.1(3) ?
C7 O2 Bi1 . . 119.2(3) ?
C8 O5 Bi1 . . 122.5(3) ?
C14 O6 Bi1 . . 122.2(3) ?
C14 O8 Bi1 . 4_556 115.5(3) ?
Bi1 O9 H9A . . 112.9 ?
Bi1 O9 H9B . . 133.9 ?
H9A O9 H9B . . 108.6 ?
C6 N1 C2 . . 120.8(4) ?
C6 N1 Bi1 . . 121.5(3) ?
C2 N1 Bi1 . . 117.5(3) ?
C13 N2 C9 . . 119.9(4) ?
C13 N2 Bi1 . . 117.8(3) ?
C9 N2 Bi1 . . 121.3(3) ?
C17 N3 C15 . . 119.2(4) ?
C17 N3 H3N . . 127.9 ?
C15 N3 H3N . . 111.1 ?
C15 N4 C16 . . 115.2(4) ?
C17 N5 C16 . . 115.7(4) ?
C15 N6 H6A . . 120.5 ?
C15 N6 H6B . . 132.6 ?
H6A N6 H6B . . 104.9 ?
C16 N7 H7A . . 123.8 ?
C16 N7 H7B . . 116.7 ?
H7A N7 H7B . . 116.0 ?
C17 N8 H8A . . 123.1 ?
C17 N8 H8B . . 119.2 ?
H8A N8 H8B . . 115.0 ?
O3 C1 O1 . . 124.9(4) ?
O3 C1 C2 . . 118.8(4) ?
O1 C1 C2 . . 116.3(4) ?
N1 C2 C3 . . 120.9(4) ?
N1 C2 C1 . . 115.3(4) ?
C3 C2 C1 . . 123.8(4) ?
C4 C3 C2 . . 118.7(4) ?
C4 C3 H3 . . 120.7 ?
C2 C3 H3 . . 120.7 ?
C3 C4 C5 . . 119.7(4) ?
C3 C4 H4 . . 120.1 ?
C5 C4 H4 . . 120.1 ?
C4 C5 C6 . . 118.8(4) ?
C4 C5 H5 . . 120.6 ?
C6 C5 H5 . . 120.6 ?
N1 C6 C5 . . 121.1(4) ?
N1 C6 C7 . . 115.7(4) ?
C5 C6 C7 . . 123.1(4) ?
O4 C7 O2 . . 126.0(4) ?
O4 C7 C6 . . 116.4(4) ?
O2 C7 C6 . . 117.6(4) ?
O7 C8 O5 . . 125.5(4) ?
O7 C8 C9 . . 119.0(4) ?
O5 C8 C9 . . 115.6(4) ?
N2 C9 C10 . . 122.2(4) ?
N2 C9 C8 . . 114.8(4) ?
C10 C9 C8 . . 123.0(4) ?
C9 C10 C11 . . 117.8(4) ?
C9 C10 H10 . . 121.1 ?
C11 C10 H10 . . 121.1 ?
C12 C11 C10 . . 119.7(4) ?
C12 C11 H11 . . 120.2 ?
C10 C11 H11 . . 120.2 ?
C11 C12 C13 . . 119.0(4) ?
C11 C12 H12 . . 120.5 ?
C13 C12 H12 . . 120.5 ?
N2 C13 C12 . . 121.3(4) ?
N2 C13 C14 . . 115.1(4) ?
C12 C13 C14 . . 123.6(4) ?
O8 C14 O6 . . 125.6(5) ?
O8 C14 C13 . . 117.6(4) ?
O6 C14 C13 . . 116.8(4) ?
N6 C15 N4 . . 121.6(4) ?
N6 C15 N3 . . 117.3(4) ?
N4 C15 N3 . . 121.1(4) ?
N7 C16 N5 . . 115.9(4) ?
N7 C16 N4 . . 117.4(4) ?
N5 C16 N4 . . 126.7(4) ?
N5 C17 N8 . . 121.0(4) ?
N5 C17 N3 . . 122.0(4) ?
N8 C17 N3 . . 117.0(4) ?

loop_
_geom_bond_atom_site_label_1
_geom_bond_atom_site_label_2
_geom_bond_site_symmetry_2
_geom_bond_distance
_geom_bond_publ_flag
Bi1 O1 . 2.333(3) yes
Bi1 O6 . 2.374(3) yes
Bi1 N1 . 2.448(3) yes
Bi1 N2 . 2.452(3) yes
Bi1 O5 . 2.486(3) yes
Bi1 O2 . 2.535(3) yes
Bi1 O8 4 2.586(3) yes
Bi1 O9 . 2.618(3) yes
O1 C1 . 1.283(5) ?
O2 C7 . 1.261(6) ?
O3 C1 . 1.221(6) ?
O4 C7 . 1.250(5) ?
O5 C8 . 1.275(6) ?
O6 C14 . 1.274(5) ?
O7 C8 . 1.229(5) ?
O8 C14 . 1.241(5) ?
O8 Bi1 4_556 2.586(3) ?
O9 H9A . 0.850 ?
O9 H9B . 0.850 ?
N1 C6 . 1.319(5) ?
N1 C2 . 1.336(5) ?
N2 C13 . 1.328(5) ?
N2 C9 . 1.332(5) ?
N3 C17 . 1.366(6) ?
N3 C15 . 1.366(6) ?
N3 H3N . 0.900 ?
N4 C15 . 1.325(6) ?
N4 C16 . 1.355(6) ?
N5 C17 . 1.303(6) ?
N5 C16 . 1.344(5) ?
N6 C15 . 1.310(6) ?
N6 H6A . 0.900 ?
N6 H6B . 0.900 ?
N7 C16 . 1.324(6) ?
N7 H7A . 0.900 ?
N7 H7B . 0.900 ?
N8 C17 . 1.323(6) ?
N8 H8A . 0.900 ?
N8 H8B . 0.900 ?
C1 C2 . 1.503(6) ?
C2 C3 . 1.385(6) ?
C3 C4 . 1.373(7) ?
C3 H3 . 0.930 ?
C4 C5 . 1.375(7) ?
C4 H4 . 0.930 ?
C5 C6 . 1.386(6) ?
C5 H5 . 0.930 ?
C6 C7 . 1.513(6) ?
C8 C9 . 1.506(6) ?
C9 C10 . 1.374(6) ?
C10 C11 . 1.396(7) ?
C10 H10 . 0.930 ?
C11 C12 . 1.362(7) ?
C11 H11 . 0.930 ?
C12 C13 . 1.388(6) ?
C12 H12 . 0.930 ?
C13 C14 . 1.511(7) ?

loop_
_geom_hbond_atom_site_label_D
_geom_hbond_atom_site_label_H
_geom_hbond_atom_site_label_A
_geom_hbond_site_symmetry_A
_geom_hbond_distance_DH
_geom_hbond_distance_HA
_geom_hbond_distance_DA
_geom_hbond_angle_DHA
_geom_hbond_publ_flag
N3 H3N O7 3_657 0.90 1.84 2.686(5) 156 yes
N6 H6A O4 4_555 0.90 1.99 2.892(5) 174 yes
N6 H6B O3 1_554 0.90 2.51 3.285(6) 144 yes
N7 H7A O1 1_555 0.90 2.17 3.001(5) 152 yes
N7 H7B O1 3_658 0.90 2.33 3.190(5) 160 yes
N8 H8A O5 3_657 0.90 1.97 2.842(5) 162 yes
N8 H8B O2 2_657 0.90 2.14 3.013(5) 162 yes
O9 H9A N4 1_555 0.85 2.09 2.898(5) 159 yes
O9 H9B O4 4_555 0.85 2.14 2.810(5) 135 yes

loop_
_geom_torsion_atom_site_label_1
_geom_torsion_atom_site_label_2
_geom_torsion_atom_site_label_3
_geom_torsion_atom_site_label_4
_geom_torsion_site_symmetry_1
_geom_torsion
O6 Bi1 O1 C1 . 74.8(3)
N1 Bi1 O1 C1 . 3.9(3)
N2 Bi1 O1 C1 . 139.0(4)
O5 Bi1 O1 C1 . -155.1(4)
O2 Bi1 O1 C1 . 0.0(4)
O8 Bi1 O1 C1 4 162.0(3)
O9 Bi1 O1 C1 . -79.3(3)
O1 Bi1 O2 C7 . 14.0(4)
O6 Bi1 O2 C7 . -68.1(3)
N1 Bi1 O2 C7 . 10.0(3)
N2 Bi1 O2 C7 . -97.7(3)
O5 Bi1 O2 C7 . 152.6(3)
O8 Bi1 O2 C7 4 -157.0(3)
O9 Bi1 O2 C7 . 82.5(3)
O1 Bi1 O5 C8 . -70.8(4)
O6 Bi1 O5 C8 . 15.0(4)
N1 Bi1 O5 C8 . -102.9(4)
N2 Bi1 O5 C8 . 3.6(3)
O2 Bi1 O5 C8 . 139.1(3)
O8 Bi1 O5 C8 4 89.0(4)
O9 Bi1 O5 C8 . -143.2(4)
O1 Bi1 O6 C14 . 61.1(3)
N1 Bi1 O6 C14 . 126.3(4)
N2 Bi1 O6 C14 . -7.6(3)
O5 Bi1 O6 C14 . -18.7(4)
O2 Bi1 O6 C14 . -166.4(4)
O8 Bi1 O6 C14 4 -89.1(3)
O9 Bi1 O6 C14 . 116.1(3)
O1 Bi1 N1 C6 . 176.7(3)
O6 Bi1 N1 C6 . 76.1(3)
N2 Bi1 N1 C6 . 126.0(3)
O5 Bi1 N1 C6 . -148.7(3)
O2 Bi1 N1 C6 . -6.5(3)
O8 Bi1 N1 C6 4 13.3(4)
O9 Bi1 N1 C6 . -109.1(3)
O1 Bi1 N1 C2 . 1.6(3)
O6 Bi1 N1 C2 . -98.9(3)
N2 Bi1 N1 C2 . -49.1(3)
O5 Bi1 N1 C2 . 36.2(4)
O2 Bi1 N1 C2 . 178.4(3)
O8 Bi1 N1 C2 4 -161.8(3)
O9 Bi1 N1 C2 . 75.8(3)
O1 Bi1 N2 C13 . -91.4(3)
O6 Bi1 N2 C13 . 10.3(3)
N1 Bi1 N2 C13 . -42.7(3)
O5 Bi1 N2 C13 . -179.1(3)
O2 Bi1 N2 C13 . 41.9(4)
O8 Bi1 N2 C13 4 99.9(3)
O9 Bi1 N2 C13 . -138.3(3)
O1 Bi1 N2 C9 . 77.5(3)
O6 Bi1 N2 C9 . 179.3(3)
N1 Bi1 N2 C9 . 126.2(3)
O5 Bi1 N2 C9 . -10.2(3)
O2 Bi1 N2 C9 . -149.1(3)
O8 Bi1 N2 C9 4 -91.2(3)
O9 Bi1 N2 C9 . 30.7(4)
Bi1 O1 C1 O3 . 172.4(4)
Bi1 O1 C1 C2 . -8.3(5)
C6 N1 C2 C3 . 0.8(6)
Bi1 N1 C2 C3 . 175.9(3)
C6 N1 C2 C1 . 178.9(4)
Bi1 N1 C2 C1 . -6.0(5)
O3 C1 C2 N1 . -171.5(4)
O1 C1 C2 N1 . 9.2(6)
O3 C1 C2 C3 . 6.6(7)
O1 C1 C2 C3 . -172.7(4)
N1 C2 C3 C4 . -1.3(7)
C1 C2 C3 C4 . -179.3(4)
C2 C3 C4 C5 . 1.5(7)
C3 C4 C5 C6 . -1.1(8)
C2 N1 C6 C5 . -0.4(7)
Bi1 N1 C6 C5 . -175.3(3)
C2 N1 C6 C7 . 178.3(4)
Bi1 N1 C6 C7 . 3.4(5)
C4 C5 C6 N1 . 0.6(7)
C4 C5 C6 C7 . -178.0(4)
Bi1 O2 C7 O4 . 166.3(3)
Bi1 O2 C7 C6 . -12.3(5)
N1 C6 C7 O4 . -172.5(4)
C5 C6 C7 O4 . 6.1(6)
N1 C6 C7 O2 . 6.2(6)
C5 C6 C7 O2 . -175.2(4)
Bi1 O5 C8 O7 . -177.5(3)
Bi1 O5 C8 C9 . 2.2(5)
C13 N2 C9 C10 . 3.5(6)
Bi1 N2 C9 C10 . -165.2(3)
C13 N2 C9 C8 . -176.2(4)
Bi1 N2 C9 C8 . 15.1(5)
O7 C8 C9 N2 . 168.7(4)
O5 C8 C9 N2 . -11.0(6)
O7 C8 C9 C10 . -11.0(7)
O5 C8 C9 C10 . 169.3(4)
N2 C9 C10 C11 . -2.2(7)
C8 C9 C10 C11 . 177.5(4)
C9 C10 C11 C12 . -0.5(7)
C10 C11 C12 C13 . 1.9(7)
C9 N2 C13 C12 . -2.0(6)
Bi1 N2 C13 C12 . 167.1(3)
C9 N2 C13 C14 . 178.8(4)
Bi1 N2 C13 C14 . -12.1(5)
C11 C12 C13 N2 . -0.7(7)
C11 C12 C13 C14 . 178.5(4)
Bi1 O8 C14 O6 4_556 9.6(6)
Bi1 O8 C14 C13 4_556 -170.4(3)
Bi1 O6 C14 O8 . -175.7(4)
Bi1 O6 C14 C13 . 4.3(5)
N2 C13 C14 O8 . -174.4(4)
C12 C13 C14 O8 . 6.3(7)
N2 C13 C14 O6 . 5.5(6)
C12 C13 C14 O6 . -173.7(4)
C16 N4 C15 N6 . -177.1(4)
C16 N4 C15 N3 . 4.2(6)
C17 N3 C15 N6 . 175.7(4)
C17 N3 C15 N4 . -5.5(6)
C17 N5 C16 N7 . 178.9(4)
C17 N5 C16 N4 . -1.6(7)
C15 N4 C16 N7 . 178.9(4)
C15 N4 C16 N5 . -0.6(7)
C16 N5 C17 N8 . -179.5(4)
C16 N5 C17 N3 . 0.2(6)
C15 N3 C17 N5 . 3.2(6)
C15 N3 C17 N8 . -177.0(4)
